data_7106983
loop_
_publ_author_name
'Annalese Maddox'
'Karla A. Erickson'
'Joseph Tanski'
'Rory Waterman'

_publ_section_title
;
 C-N Bond formation via ligand-induced nucleophilicity at a coordinated
 triamidoamine ligand
;
_journal_name_full Chem.Commun.
_journal_page_first 11769
_journal_paper_doi 10.1039/c1cc15179g
_journal_volume 47
_journal_year 2011
_chemical_formula_sum 'C22 H53 Cl N6 Si3 Zr'
_chemical_formula_weight 612.64
_chemical_name_systematic
;
?
;
_space_group_IT_number 2
_symmetry_cell_setting triclinic
_symmetry_space_group_name_Hall '-P 1'
_symmetry_space_group_name_H-M 'P -1'
_atom_sites_solution_hydrogens geom
_atom_sites_solution_primary direct
_atom_sites_solution_secondary difmap
_audit_creation_method SHELXL-97
_cell_angle_alpha 76.739(5)
_cell_angle_beta 80.800(3)
_cell_angle_gamma 62.440(3)
_cell_formula_units_Z 2
_cell_length_a 9.517(3)
_cell_length_b 10.057(4)
_cell_length_c 19.313(6)
_cell_measurement_reflns_used 9281
_cell_measurement_temperature 125(2)
_cell_measurement_theta_max 29.26
_cell_measurement_theta_min 2.32
_cell_volume 1591.9(9)
_computing_cell_refinement 'Bruker SAINT'
_computing_data_collection 'Bruker APEX2'
_computing_data_reduction 'Bruker SAINT'
_computing_molecular_graphics 'Bruker SHELXTL'
_computing_publication_material 'Bruker SHELXTL'
_computing_structure_refinement 'SHELXL-97 (Sheldrick, 2008)'
_computing_structure_solution 'SHELXS-97 (Sheldrick, 2008)'
_diffrn_ambient_temperature 125(2)
_diffrn_measured_fraction_theta_full 0.991
_diffrn_measured_fraction_theta_max 0.991
_diffrn_measurement_device_type 'Bruker APEX-II CCD'
_diffrn_measurement_method '\f and \w scans'
_diffrn_radiation_monochromator graphite
_diffrn_radiation_source 'fine-focus sealed tube'
_diffrn_radiation_type MoK\a
_diffrn_radiation_wavelength 0.71073
_diffrn_reflns_av_R_equivalents 0.0000
_diffrn_reflns_av_sigmaI/netI 0.0244
_diffrn_reflns_limit_h_max 12
_diffrn_reflns_limit_h_min -12
_diffrn_reflns_limit_k_max 13
_diffrn_reflns_limit_k_min -12
_diffrn_reflns_limit_l_max 25
_diffrn_reflns_limit_l_min 0
_diffrn_reflns_number 7558
_diffrn_reflns_theta_full 27.88
_diffrn_reflns_theta_max 27.88
_diffrn_reflns_theta_min 2.17
_exptl_absorpt_coefficient_mu 0.563
_exptl_absorpt_correction_T_max 0.9458
_exptl_absorpt_correction_T_min 0.9079
_exptl_absorpt_correction_type empirical
_exptl_absorpt_process_details SADABS
_exptl_crystal_colour yellow
_exptl_crystal_density_diffrn 1.278
_exptl_crystal_density_method 'not measured'
_exptl_crystal_description block
_exptl_crystal_F_000 652
_exptl_crystal_size_max 0.17
_exptl_crystal_size_mid 0.12
_exptl_crystal_size_min 0.10
_refine_diff_density_max 0.815
_refine_diff_density_min -0.293
_refine_diff_density_rms 0.057
_refine_ls_extinction_expression Fc^*^=kFc[1+0.001xFc^2^\l^3^/sin(2\q)]^-1/4^
_refine_ls_extinction_method none
_refine_ls_goodness_of_fit_ref 1.048
_refine_ls_hydrogen_treatment constr
_refine_ls_matrix_type full
_refine_ls_number_parameters 299
_refine_ls_number_reflns 7558
_refine_ls_number_restraints 0
_refine_ls_restrained_S_all 1.048
_refine_ls_R_factor_all 0.0322
_refine_ls_R_factor_gt 0.0260
_refine_ls_shift/su_max 0.008
_refine_ls_shift/su_mean 0.002
_refine_ls_structure_factor_coef Fsqd
_refine_ls_weighting_details 'calc w=1/[\s^2^(Fo^2^)+(0.0287P)^2^+0.7899P] where P=(Fo^2^+2Fc^2^)/3'
_refine_ls_weighting_scheme calc
_refine_ls_wR_factor_gt 0.0616
_refine_ls_wR_factor_ref 0.0643
_reflns_number_gt 6665
_reflns_number_total 7558
_reflns_threshold_expression >2sigma(I)
_cod_data_source_file c1cc15179g.txt
_cod_data_source_block ar05191_0l
_cod_original_cell_volume 1592.0(10)
_cod_original_sg_symbol_H-M P-1
_cod_database_code 7106983

loop_
_symmetry_equiv_pos_as_xyz
'x, y, z'
'-x, -y, -z'

loop_
_atom_site_label
_atom_site_type_symbol
_atom_site_fract_x
_atom_site_fract_y
_atom_site_fract_z
_atom_site_U_iso_or_equiv
_atom_site_adp_type
_atom_site_occupancy
_atom_site_symmetry_multiplicity
_atom_site_calc_flag
_atom_site_refinement_flags
Zr Zr 0.146295(17) 0.803418(17) 0.205184(8) 0.01456(5) Uani 1 1 d .
Cl Cl -0.08396(5) 0.74445(5) 0.24952(2) 0.02285(9) Uani 1 1 d .
Si1 Si -0.19908(5) 1.14249(5) 0.19244(2) 0.01948(10) Uani 1 1 d .
Si2 Si 0.15224(6) 0.52341(5) 0.12607(2) 0.01888(10) Uani 1 1 d .
Si5 Si 0.33279(6) 0.90916(6) 0.41355(3) 0.02514(11) Uani 1 1 d .
N2 N 0.23241(16) 0.64473(15) 0.13553(7) 0.0183(3) Uani 1 1 d .
N4 N 0.29886(15) 0.88985(15) 0.11218(7) 0.0167(3) Uani 1 1 d .
N5 N 0.19990(17) 0.73033(16) 0.32559(7) 0.0201(3) Uani 1 1 d .
N3 N 0.34777(16) 0.80381(16) 0.24331(7) 0.0199(3) Uani 1 1 d .
N6 N 0.41372(17) 0.75672(17) 0.36589(7) 0.0208(3) Uani 1 1 d .
N1 N -0.00411(16) 1.03103(15) 0.16247(7) 0.0181(3) Uani 1 1 d .
C16 C 0.32267(19) 0.76279(18) 0.31347(8) 0.0182(3) Uani 1 1 d .
C5 C 0.42334(19) 0.75188(19) 0.08662(9) 0.0206(3) Uani 1 1 d .
H5A H 0.5056 0.6942 0.1218 0.025 Uiso 1 1 calc R
H5B H 0.4747 0.7814 0.0410 0.025 Uiso 1 1 calc R
C1 C 0.0384(2) 1.10663(19) 0.09288(9) 0.0210(3) Uani 1 1 d .
H1A H 0.0589 1.1903 0.1001 0.025 Uiso 1 1 calc R
H1B H -0.0513 1.1512 0.0617 0.025 Uiso 1 1 calc R
C4 C 0.18564(19) 0.99259(19) 0.05722(8) 0.0202(3) Uani 1 1 d .
H4A H 0.1559 0.9326 0.0335 0.024 Uiso 1 1 calc R
H4B H 0.2354 1.0472 0.0207 0.024 Uiso 1 1 calc R
C6 C 0.3701(2) 0.97109(19) 0.13898(9) 0.0203(3) Uani 1 1 d .
H6A H 0.2868 1.0728 0.1468 0.024 Uiso 1 1 calc R
H6B H 0.4513 0.9854 0.1033 0.024 Uiso 1 1 calc R
C10 C 0.2777(2) 0.4026(2) 0.05765(9) 0.0263(4) Uani 1 1 d .
H10A H 0.3864 0.3416 0.0728 0.039 Uiso 1 1 calc R
H10B H 0.2786 0.4685 0.0117 0.039 Uiso 1 1 calc R
H10C H 0.2334 0.3347 0.0528 0.039 Uiso 1 1 calc R
C11 C -0.0500(2) 0.6322(2) 0.08965(10) 0.0294(4) Uani 1 1 d .
H11A H -0.1234 0.6986 0.1226 0.044 Uiso 1 1 calc R
H11B H -0.0887 0.5605 0.0842 0.044 Uiso 1 1 calc R
H11C H -0.0435 0.6943 0.0432 0.044 Uiso 1 1 calc R
C12 C 0.1516(2) 0.3849(2) 0.20951(9) 0.0262(4) Uani 1 1 d .
H12A H 0.0876 0.4409 0.2476 0.039 Uiso 1 1 calc R
H12B H 0.2606 0.3204 0.2238 0.039 Uiso 1 1 calc R
H12C H 0.1061 0.3209 0.2007 0.039 Uiso 1 1 calc R
C3 C 0.4465(2) 0.8780(2) 0.20902(9) 0.0226(3) Uani 1 1 d .
H3A H 0.5569 0.8017 0.1999 0.027 Uiso 1 1 calc R
H3B H 0.4477 0.9451 0.2390 0.027 Uiso 1 1 calc R
C51 C 0.1727(2) 0.6434(2) 0.39451(9) 0.0239(4) Uani 1 1 d .
H51A H 0.2511 0.6297 0.4276 0.029 Uiso 1 1 calc R
C511 C 0.2028(3) 0.4859(2) 0.38489(10) 0.0317(4) Uani 1 1 d .
H51B H 0.3104 0.4341 0.3635 0.048 Uiso 1 1 calc R
H51C H 0.1254 0.4964 0.3536 0.048 Uiso 1 1 calc R
H51D H 0.1918 0.4260 0.4314 0.048 Uiso 1 1 calc R
C61 C 0.5908(2) 0.6632(2) 0.35672(10) 0.0279(4) Uani 1 1 d .
H61A H 0.6385 0.7287 0.3263 0.033 Uiso 1 1 calc R
C8 C -0.2537(2) 1.3508(2) 0.16138(10) 0.0294(4) Uani 1 1 d .
H8A H -0.1824 1.3768 0.1808 0.044 Uiso 1 1 calc R
H8B H -0.3635 1.4115 0.1780 0.044 Uiso 1 1 calc R
H8C H -0.2436 1.3726 0.1092 0.044 Uiso 1 1 calc R
C7 C -0.2261(2) 1.1138(2) 0.29155(9) 0.0284(4) Uani 1 1 d .
H7A H -0.1989 1.0063 0.3106 0.043 Uiso 1 1 calc R
H7B H -0.3369 1.1770 0.3059 0.043 Uiso 1 1 calc R
H7C H -0.1565 1.1429 0.3103 0.043 Uiso 1 1 calc R
C2 C 0.3503(2) 0.65200(19) 0.07597(9) 0.0218(3) Uani 1 1 d .
H2A H 0.2975 0.6939 0.0304 0.026 Uiso 1 1 calc R
H2B H 0.4351 0.5479 0.0733 0.026 Uiso 1 1 calc R
C13 C 0.1414(2) 1.0558(2) 0.37566(12) 0.0366(5) Uani 1 1 d .
H13A H 0.0665 1.0117 0.3818 0.055 Uiso 1 1 calc R
H13B H 0.1601 1.0899 0.3248 0.055 Uiso 1 1 calc R
H13C H 0.0970 1.1428 0.4005 0.055 Uiso 1 1 calc R
C9 C -0.3408(2) 1.1042(2) 0.15266(11) 0.0318(4) Uani 1 1 d .
H9A H -0.3172 0.9965 0.1673 0.048 Uiso 1 1 calc R
H9B H -0.3295 1.1286 0.1006 0.048 Uiso 1 1 calc R
H9C H -0.4497 1.1677 0.1692 0.048 Uiso 1 1 calc R
C611 C 0.6606(2) 0.6050(3) 0.42969(11) 0.0366(5) Uani 1 1 d .
H61B H 0.6349 0.6917 0.4526 0.055 Uiso 1 1 calc R
H61C H 0.7761 0.5466 0.4239 0.055 Uiso 1 1 calc R
H61D H 0.6155 0.5393 0.4595 0.055 Uiso 1 1 calc R
C15 C 0.2977(3) 0.8442(3) 0.51033(10) 0.0374(5) Uani 1 1 d .
H15A H 0.2265 0.7959 0.5164 0.056 Uiso 1 1 calc R
H15B H 0.2489 0.9320 0.5348 0.056 Uiso 1 1 calc R
H15C H 0.3991 0.7705 0.5307 0.056 Uiso 1 1 calc R
C612 C 0.6326(2) 0.5276(3) 0.32241(12) 0.0411(5) Uani 1 1 d .
H61E H 0.5886 0.5631 0.2754 0.062 Uiso 1 1 calc R
H61F H 0.5879 0.4619 0.3525 0.062 Uiso 1 1 calc R
H61G H 0.7483 0.4699 0.3170 0.062 Uiso 1 1 calc R
C512 C 0.0064(2) 0.7277(2) 0.42808(10) 0.0337(4) Uani 1 1 d .
H51E H -0.0096 0.8282 0.4338 0.051 Uiso 1 1 calc R
H51F H -0.0053 0.6690 0.4748 0.051 Uiso 1 1 calc R
H51G H -0.0726 0.7400 0.3972 0.051 Uiso 1 1 calc R
C14 C 0.4681(3) 1.0025(3) 0.39973(12) 0.0427(5) Uani 1 1 d .
H14A H 0.5707 0.9292 0.4190 0.064 Uiso 1 1 calc R
H14B H 0.4205 1.0901 0.4243 0.064 Uiso 1 1 calc R
H14C H 0.4838 1.0371 0.3486 0.064 Uiso 1 1 calc R

loop_
_atom_site_aniso_label
_atom_site_aniso_U_11
_atom_site_aniso_U_22
_atom_site_aniso_U_33
_atom_site_aniso_U_23
_atom_site_aniso_U_13
_atom_site_aniso_U_12
Zr 0.01486(8) 0.01557(8) 0.01327(8) -0.00210(5) -0.00021(5) -0.00718(6)
Cl 0.01970(19) 0.0248(2) 0.0257(2) -0.00375(16) 0.00241(16) -0.01282(16)
Si1 0.0162(2) 0.0189(2) 0.0193(2) -0.00203(17) -0.00051(17) -0.00520(18)
Si2 0.0231(2) 0.0177(2) 0.0172(2) -0.00165(17) -0.00379(17) -0.01001(19)
Si5 0.0296(3) 0.0287(3) 0.0222(2) -0.0068(2) -0.0011(2) -0.0163(2)
N2 0.0177(6) 0.0192(7) 0.0187(7) -0.0045(5) 0.0008(5) -0.0089(6)
N4 0.0167(6) 0.0182(6) 0.0156(6) -0.0032(5) -0.0010(5) -0.0081(5)
N5 0.0226(7) 0.0241(7) 0.0153(6) -0.0010(5) -0.0001(5) -0.0132(6)
N3 0.0210(7) 0.0279(7) 0.0150(6) -0.0010(6) -0.0018(5) -0.0154(6)
N6 0.0203(7) 0.0268(7) 0.0168(7) -0.0028(6) -0.0031(5) -0.0117(6)
N1 0.0178(6) 0.0171(6) 0.0172(6) -0.0016(5) 0.0006(5) -0.0071(5)
C16 0.0196(8) 0.0174(7) 0.0169(7) -0.0023(6) -0.0022(6) -0.0076(6)
C5 0.0179(8) 0.0220(8) 0.0207(8) -0.0063(6) 0.0029(6) -0.0081(7)
C1 0.0199(8) 0.0201(8) 0.0193(8) -0.0003(6) -0.0008(6) -0.0074(7)
C4 0.0209(8) 0.0235(8) 0.0139(7) -0.0001(6) -0.0013(6) -0.0093(7)
C6 0.0240(8) 0.0239(8) 0.0180(8) -0.0029(6) -0.0003(6) -0.0156(7)
C10 0.0352(10) 0.0242(9) 0.0223(8) -0.0058(7) -0.0030(7) -0.0145(8)
C11 0.0287(9) 0.0330(10) 0.0294(10) 0.0004(8) -0.0093(8) -0.0164(8)
C12 0.0368(10) 0.0212(8) 0.0216(8) -0.0011(7) -0.0031(7) -0.0144(8)
C3 0.0237(8) 0.0323(9) 0.0174(8) -0.0019(7) -0.0005(6) -0.0184(8)
C51 0.0310(9) 0.0297(9) 0.0153(8) 0.0002(7) -0.0012(7) -0.0190(8)
C511 0.0442(11) 0.0282(10) 0.0248(9) 0.0028(8) -0.0049(8) -0.0202(9)
C61 0.0206(8) 0.0358(10) 0.0252(9) -0.0002(8) -0.0053(7) -0.0120(8)
C8 0.0290(9) 0.0206(9) 0.0301(10) -0.0028(7) 0.0002(8) -0.0053(8)
C7 0.0290(9) 0.0270(9) 0.0220(9) -0.0040(7) 0.0024(7) -0.0080(8)
C2 0.0210(8) 0.0231(8) 0.0214(8) -0.0079(7) 0.0032(7) -0.0097(7)
C13 0.0351(11) 0.0302(10) 0.0411(12) -0.0098(9) -0.0044(9) -0.0095(9)
C9 0.0219(9) 0.0368(11) 0.0351(10) -0.0033(8) -0.0049(8) -0.0121(8)
C611 0.0283(10) 0.0445(12) 0.0327(11) -0.0024(9) -0.0115(8) -0.0115(9)
C15 0.0479(12) 0.0476(12) 0.0232(9) -0.0129(9) 0.0036(9) -0.0255(11)
C612 0.0290(10) 0.0421(12) 0.0389(12) -0.0146(10) -0.0071(9) 0.0003(9)
C512 0.0372(11) 0.0406(11) 0.0230(9) -0.0039(8) 0.0080(8) -0.0208(9)
C14 0.0543(14) 0.0489(13) 0.0430(12) -0.0122(10) -0.0021(10) -0.0365(12)

loop_
_atom_type_symbol
_atom_type_description
_atom_type_scat_dispersion_real
_atom_type_scat_dispersion_imag
_atom_type_scat_source
C C 0.0033 0.0016 'International Tables Vol C Tables 4.2.6.8 and 6.1.1.4'
H H 0.0000 0.0000 'International Tables Vol C Tables 4.2.6.8 and 6.1.1.4'
N N 0.0061 0.0033 'International Tables Vol C Tables 4.2.6.8 and 6.1.1.4'
Si Si 0.0817 0.0704 'International Tables Vol C Tables 4.2.6.8 and 6.1.1.4'
Cl Cl 0.1484 0.1585 'International Tables Vol C Tables 4.2.6.8 and 6.1.1.4'
Zr Zr -2.9673 0.5597 'International Tables Vol C Tables 4.2.6.8 and 6.1.1.4'

loop_
_geom_angle_atom_site_label_1
_geom_angle_atom_site_label_2
_geom_angle_atom_site_label_3
_geom_angle
N1 Zr N2 116.66(6)
N1 Zr N3 107.22(6)
N2 Zr N3 108.22(5)
N1 Zr N5 121.08(5)
N2 Zr N5 122.14(6)
N3 Zr N5 57.87(5)
N1 Zr N4 73.08(5)
N2 Zr N4 74.84(5)
N3 Zr N4 67.18(5)
N5 Zr N4 125.04(5)
N1 Zr Cl 92.17(5)
N2 Zr Cl 91.68(4)
N3 Zr Cl 140.90(4)
N5 Zr Cl 83.03(4)
N4 Zr Cl 151.91(3)
N1 Zr C16 116.17(5)
N2 Zr C16 120.31(5)
N3 Zr C16 28.92(5)
N5 Zr C16 29.02(5)
N4 Zr C16 96.03(5)
Cl Zr C16 112.01(4)
N1 Si1 C7 112.30(8)
N1 Si1 C9 109.83(8)
C7 Si1 C9 111.65(9)
N1 Si1 C8 110.48(8)
C7 Si1 C8 106.14(9)
C9 Si1 C8 106.21(9)
N2 Si2 C12 113.46(8)
N2 Si2 C11 112.27(8)
C12 Si2 C11 111.21(9)
N2 Si2 C10 109.64(8)
C12 Si2 C10 105.26(9)
C11 Si2 C10 104.34(9)
N6 Si5 C15 111.60(9)
N6 Si5 C13 108.58(8)
C15 Si5 C13 109.56(10)
N6 Si5 C14 109.57(9)
C15 Si5 C14 110.75(10)
C13 Si5 C14 106.64(11)
C2 N2 Si2 111.64(10)
C2 N2 Zr 119.74(10)
Si2 N2 Zr 127.24(7)
C5 N4 C4 112.16(13)
C5 N4 C6 110.98(13)
C4 N4 C6 111.30(13)
C5 N4 Zr 105.85(10)
C4 N4 Zr 105.20(10)
C6 N4 Zr 111.08(9)
C16 N5 C51 121.01(14)
C16 N5 Zr 92.23(10)
C51 N5 Zr 144.77(11)
C16 N3 C3 126.98(14)
C16 N3 Zr 99.74(10)
C3 N3 Zr 129.96(11)
C16 N6 C61 116.48(14)
C16 N6 Si5 117.63(11)
C61 N6 Si5 120.83(11)
C1 N1 Si1 110.98(10)
C1 N1 Zr 120.83(10)
Si1 N1 Zr 127.38(7)
N5 C16 N3 109.90(14)
N5 C16 N6 125.71(15)
N3 C16 N6 124.40(14)
N5 C16 Zr 58.75(8)
N3 C16 Zr 51.34(8)
N6 C16 Zr 173.92(11)
N4 C5 C2 109.82(13)
N1 C1 C4 110.43(13)
N4 C4 C1 108.78(13)
N4 C6 C3 109.47(13)
N3 C3 C6 104.81(13)
N5 C51 C511 109.77(14)
N5 C51 C512 111.83(15)
C511 C51 C512 111.13(15)
N6 C61 C612 111.71(15)
N6 C61 C611 109.18(15)
C612 C61 C611 108.46(17)
N2 C2 C5 110.92(13)

loop_
_geom_bond_atom_site_label_1
_geom_bond_atom_site_label_2
_geom_bond_distance
Zr N1 2.1092(15)
Zr N2 2.1095(15)
Zr N3 2.1631(15)
Zr N5 2.3358(15)
Zr N4 2.3891(14)
Zr Cl 2.5014(8)
Zr C16 2.7302(17)
Si1 N1 1.7505(15)
Si1 C7 1.8630(19)
Si1 C9 1.872(2)
Si1 C8 1.880(2)
Si2 N2 1.7642(15)
Si2 C12 1.8741(18)
Si2 C11 1.8783(19)
Si2 C10 1.8810(19)
Si5 N6 1.7660(16)
Si5 C15 1.864(2)
Si5 C13 1.864(2)
Si5 C14 1.872(2)
N2 C2 1.487(2)
N4 C5 1.476(2)
N4 C4 1.479(2)
N4 C6 1.488(2)
N5 C16 1.326(2)
N5 C51 1.472(2)
N3 C16 1.340(2)
N3 C3 1.450(2)
N6 C16 1.408(2)
N6 C61 1.507(2)
N1 C1 1.480(2)
C5 C2 1.524(2)
C1 C4 1.523(2)
C6 C3 1.529(2)
C51 C511 1.524(3)
C51 C512 1.525(3)
C61 C612 1.512(3)
C61 C611 1.527(3)

loop_
_geom_torsion_atom_site_label_1
_geom_torsion_atom_site_label_2
_geom_torsion_atom_site_label_3
_geom_torsion_atom_site_label_4
_geom_torsion
C12 Si2 N2 C2 132.06(12)
C11 Si2 N2 C2 -100.79(13)
C10 Si2 N2 C2 14.70(13)
C12 Si2 N2 Zr -61.60(12)
C11 Si2 N2 Zr 65.55(11)
C10 Si2 N2 Zr -178.96(9)
N1 Zr N2 C2 69.67(13)
N3 Zr N2 C2 -51.26(13)
N5 Zr N2 C2 -114.22(12)
N4 Zr N2 C2 7.93(11)
Cl Zr N2 C2 162.95(11)
C16 Zr N2 C2 -80.21(13)
N1 Zr N2 Si2 -95.69(10)
N3 Zr N2 Si2 143.39(9)
N5 Zr N2 Si2 80.42(10)
N4 Zr N2 Si2 -157.42(10)
Cl Zr N2 Si2 -2.41(9)
C16 Zr N2 Si2 114.43(9)
N1 Zr N4 C5 -154.17(11)
N2 Zr N4 C5 -29.53(10)
N3 Zr N4 C5 88.20(10)
N5 Zr N4 C5 89.36(10)
Cl Zr N4 C5 -93.24(11)
C16 Zr N4 C5 90.28(10)
N1 Zr N4 C4 -35.26(10)
N2 Zr N4 C4 89.38(10)
N3 Zr N4 C4 -152.89(11)
N5 Zr N4 C4 -151.73(9)
Cl Zr N4 C4 25.67(14)
C16 Zr N4 C4 -150.82(10)
N1 Zr N4 C6 85.28(11)
N2 Zr N4 C6 -150.08(11)
N3 Zr N4 C6 -32.35(10)
N5 Zr N4 C6 -31.19(12)
Cl Zr N4 C6 146.21(8)
C16 Zr N4 C6 -30.28(10)
N1 Zr N5 C16 -88.56(11)
N2 Zr N5 C16 95.50(11)
N3 Zr N5 C16 3.13(9)
N4 Zr N5 C16 1.87(12)
Cl Zr N5 C16 -176.90(10)
N1 Zr N5 C51 109.83(19)
N2 Zr N5 C51 -66.1(2)
N3 Zr N5 C51 -158.5(2)
N4 Zr N5 C51 -159.74(18)
Cl Zr N5 C51 21.49(19)
C16 Zr N5 C51 -161.6(3)
N1 Zr N3 C16 113.19(10)
N2 Zr N3 C16 -120.19(10)
N5 Zr N3 C16 -3.14(9)
N4 Zr N3 C16 175.73(11)
Cl Zr N3 C16 -3.19(14)
N1 Zr N3 C3 -46.90(15)
N2 Zr N3 C3 79.72(15)
N5 Zr N3 C3 -163.23(17)
N4 Zr N3 C3 15.65(14)
Cl Zr N3 C3 -163.27(12)
C16 Zr N3 C3 -160.1(2)
C15 Si5 N6 C16 116.61(14)
C13 Si5 N6 C16 -4.24(15)
C14 Si5 N6 C16 -120.35(14)
C15 Si5 N6 C61 -89.43(15)
C13 Si5 N6 C61 149.72(13)
C14 Si5 N6 C61 33.61(16)
C7 Si1 N1 C1 -150.06(12)
C9 Si1 N1 C1 85.07(13)
C8 Si1 N1 C1 -31.77(13)
C7 Si1 N1 Zr 40.32(12)
C9 Si1 N1 Zr -84.55(11)
C8 Si1 N1 Zr 158.61(9)
N2 Zr N1 C1 -47.21(13)
N3 Zr N1 C1 74.25(13)
N5 Zr N1 C1 136.64(11)
N4 Zr N1 C1 15.49(11)
Cl Zr N1 C1 -140.18(12)
C16 Zr N1 C1 103.93(12)
N2 Zr N1 Si1 121.50(9)
N3 Zr N1 Si1 -117.05(9)
N5 Zr N1 Si1 -54.65(11)
N4 Zr N1 Si1 -175.80(10)
Cl Zr N1 Si1 28.52(9)
C16 Zr N1 Si1 -87.36(10)
C51 N5 C16 N3 163.18(14)
Zr N5 C16 N3 -4.56(13)
C51 N5 C16 N6 -17.2(2)
Zr N5 C16 N6 175.03(15)
C51 N5 C16 Zr 167.74(17)
C3 N3 C16 N5 165.92(16)
Zr N3 C16 N5 4.99(15)
C3 N3 C16 N6 -13.7(3)
Zr N3 C16 N6 -174.60(13)
C3 N3 C16 Zr 160.9(2)
C61 N6 C16 N5 126.85(18)
Si5 N6 C16 N5 -78.06(19)
C61 N6 C16 N3 -53.6(2)
Si5 N6 C16 N3 101.47(17)
C61 N6 C16 Zr -97.5(11)
Si5 N6 C16 Zr 57.6(11)
N1 Zr C16 N5 107.46(10)
N2 Zr C16 N5 -102.52(11)
N3 Zr C16 N5 -174.51(16)
N4 Zr C16 N5 -178.46(10)
Cl Zr C16 N5 3.32(10)
N1 Zr C16 N3 -78.03(11)
N2 Zr C16 N3 71.99(12)
N5 Zr C16 N3 174.51(16)
N4 Zr C16 N3 -3.95(11)
Cl Zr C16 N3 177.83(9)
N1 Zr C16 N6 -30.9(11)
N2 Zr C16 N6 119.1(11)
N3 Zr C16 N6 47.1(11)
N5 Zr C16 N6 -138.4(11)
N4 Zr C16 N6 43.2(11)
Cl Zr C16 N6 -135.1(11)
C4 N4 C5 C2 -68.00(17)
C6 N4 C5 C2 166.82(13)
Zr N4 C5 C2 46.20(14)
Si1 N1 C1 C4 -163.36(11)
Zr N1 C1 C4 7.04(18)
C5 N4 C4 C1 164.35(13)
C6 N4 C4 C1 -70.65(16)
Zr N4 C4 C1 49.75(14)
N1 C1 C4 N4 -39.63(18)
C5 N4 C6 C3 -70.69(16)
C4 N4 C6 C3 163.65(13)
Zr N4 C6 C3 46.78(15)
C16 N3 C3 C6 -150.85(16)
Zr N3 C3 C6 4.3(2)
N4 C6 C3 N3 -33.08(18)
C16 N5 C51 C511 -110.65(18)
Zr N5 C51 C511 47.8(3)
C16 N5 C51 C512 125.52(17)
Zr N5 C51 C512 -76.1(2)
C16 N6 C61 C612 -32.9(2)
Si5 N6 C61 C612 172.89(13)
C16 N6 C61 C611 -152.82(16)
Si5 N6 C61 C611 52.94(19)
Si2 N2 C2 C5 -177.61(11)
Zr N2 C2 C5 14.89(18)
N4 C5 C2 N2 -42.05(18)
